data_8103166
loop_
_publ_author_name
'Zhi-Gang Yin'
'Quan-Ling Wang'
'Heng-Yu Qian'
'Chun-Xia Zhang'

_publ_section_title
;
 Crystal structure of N'-(2,6-dichlorobenzylidene)-4-nitrobenzohydrazide,
 C14H9Cl2N3O3
;
_journal_issue 3
_journal_name_full 'Zeitschrift f\"ur Kristallographie - New Crystal Structures'
_journal_page_first 381
_journal_volume 226
_journal_year 2011
_chemical_formula_structural 'C13 H10 Cl2 N2 O2'
_chemical_formula_sum 'C14 H9 Cl2 N3 O3'
_chemical_formula_weight 338.14
_chemical_name_systematic
;
N'-(2,6-dichlorobenzylidene)-4-nitrobenzohydrazide
;
_space_group_IT_number 14
_symmetry_cell_setting monoclinic
_symmetry_space_group_name_Hall '-P 2ybc'
_symmetry_space_group_name_H-M 'P 1 21/c 1'
_atom_sites_solution_hydrogens geom
_atom_sites_solution_primary direct
_atom_sites_solution_secondary difmap
_audit_creation_method SHELXL-97
_cell_angle_alpha 90.00
_cell_angle_beta 92.924(12)
_cell_angle_gamma 90.00
_cell_formula_units_Z 4
_cell_length_a 10.9601(16)
_cell_length_b 14.2234(17)
_cell_length_c 9.1485(12)
_cell_measurement_reflns_used 1833
_cell_measurement_temperature 293(2)
_cell_measurement_theta_max 26.3147
_cell_measurement_theta_min 3.1646
_cell_volume 1424.3(3)
_computing_cell_refinement 'SAINT (Bruker, 1998)'
_computing_data_collection 'SMART (Bruker, 1998)'
_computing_data_reduction SAINT
_computing_molecular_graphics SHELXTL
_computing_publication_material SHELXTL
_computing_structure_refinement SHELXTL
_computing_structure_solution 'SHELXTL (Sheldrick, 1997)'
_diffrn_ambient_temperature 293(2)
_diffrn_measured_fraction_theta_full 0.996
_diffrn_measured_fraction_theta_max 0.996
_diffrn_measurement_device_type 'Bruker SMART CCD area detector'
_diffrn_measurement_method '\w scans'
_diffrn_radiation_monochromator graphite
_diffrn_radiation_source 'fine-focus sealed tube'
_diffrn_radiation_type MoK\a
_diffrn_radiation_wavelength 0.71073
_diffrn_reflns_av_R_equivalents 0.0249
_diffrn_reflns_av_sigmaI/netI 0.0414
_diffrn_reflns_limit_h_max 13
_diffrn_reflns_limit_h_min -12
_diffrn_reflns_limit_k_max 16
_diffrn_reflns_limit_k_min -17
_diffrn_reflns_limit_l_max 11
_diffrn_reflns_limit_l_min -8
_diffrn_reflns_number 5729
_diffrn_reflns_theta_full 26.39
_diffrn_reflns_theta_max 26.39
_diffrn_reflns_theta_min 3.17
_exptl_absorpt_coefficient_mu 0.472
_exptl_absorpt_correction_T_max 0.889
_exptl_absorpt_correction_T_min 0.876
_exptl_absorpt_correction_type multi-scan
_exptl_absorpt_process_details 'SADABS(Bruker, 1998)'
_exptl_crystal_colour red
_exptl_crystal_density_diffrn 1.577
_exptl_crystal_density_method 'not measured'
_exptl_crystal_description block
_exptl_crystal_F_000 688
_exptl_crystal_size_max 0.27
_exptl_crystal_size_mid 0.26
_exptl_crystal_size_min 0.24
_refine_diff_density_max 0.225
_refine_diff_density_min -0.242
_refine_diff_density_rms 0.042
_refine_ls_extinction_coef 0.0052(8)
_refine_ls_extinction_expression Fc^*^=kFc[1+0.001xFc^2^\l^3^/sin(2\q)]^-1/4^
_refine_ls_extinction_method SHELXL
_refine_ls_goodness_of_fit_ref 0.999
_refine_ls_hydrogen_treatment constr
_refine_ls_matrix_type full
_refine_ls_number_parameters 200
_refine_ls_number_reflns 2911
_refine_ls_number_restraints 0
_refine_ls_restrained_S_all 0.999
_refine_ls_R_factor_all 0.0745
_refine_ls_R_factor_gt 0.0453
_refine_ls_shift/su_max 0.000
_refine_ls_shift/su_mean 0.000
_refine_ls_structure_factor_coef Fsqd
_refine_ls_weighting_details 'calc w=1/[\s^2^(Fo^2^)+(0.0472P)^2^+0.3253P] where P=(Fo^2^+2Fc^2^)/3'
_refine_ls_weighting_scheme calc
_refine_ls_wR_factor_gt 0.0997
_refine_ls_wR_factor_ref 0.1156
_reflns_number_gt 2025
_reflns_number_total 2911
_reflns_threshold_expression >2sigma(I)
_cod_data_source_file 1267-3434.cff
_cod_data_source_block m
_cod_original_sg_symbol_H-M P21/c
_cod_database_code 8103166

loop_
_symmetry_equiv_pos_as_xyz
'x, y, z'
'-x, y+1/2, -z+1/2'
'-x, -y, -z'
'x, -y-1/2, z-1/2'

loop_
_atom_site_label
_atom_site_type_symbol
_atom_site_fract_x
_atom_site_fract_y
_atom_site_fract_z
_atom_site_U_iso_or_equiv
_atom_site_adp_type
_atom_site_occupancy
_atom_site_symmetry_multiplicity
_atom_site_calc_flag
_atom_site_refinement_flags
Cl1 Cl 0.01703(7) 0.61558(5) 0.19786(7) 0.0664(3) Uani 1 1 d .
Cl2 Cl 0.26599(8) 0.40340(5) 0.61081(9) 0.0749(3) Uani 1 1 d .
C8 C 0.2737(2) 0.82064(15) 0.4441(2) 0.0400(5) Uani 1 1 d .
N1 N 0.20316(17) 0.66666(13) 0.42568(19) 0.0418(5) Uani 1 1 d .
N2 N 0.24248(17) 0.74072(12) 0.51188(18) 0.0410(5) Uani 1 1 d .
H2A H 0.2470 0.7363 0.6057 0.049 Uiso 1 1 calc R
O1 O 0.26328(19) 0.83056(11) 0.31163(16) 0.0614(5) Uani 1 1 d .
C9 C 0.32076(19) 0.89968(15) 0.5385(2) 0.0363(5) Uani 1 1 d .
C11 C 0.4235(2) 0.96357(17) 0.7540(3) 0.0472(6) Uani 1 1 d .
H11A H 0.4629 0.9554 0.8455 0.057 Uiso 1 1 calc R
C12 C 0.4084(2) 1.05147(17) 0.6959(3) 0.0463(6) Uani 1 1 d .
C10 C 0.3793(2) 0.88694(16) 0.6747(2) 0.0408(5) Uani 1 1 d .
H10A H 0.3890 0.8267 0.7131 0.049 Uiso 1 1 calc R
C6 C 0.1400(2) 0.50692(16) 0.4045(2) 0.0420(5) Uani 1 1 d .
O3 O 0.5140(2) 1.11931(16) 0.8947(2) 0.0904(7) Uani 1 1 d .
C14 C 0.3082(2) 0.98997(17) 0.4825(3) 0.0522(6) Uani 1 1 d .
H14A H 0.2703 0.9989 0.3903 0.063 Uiso 1 1 calc R
C7 C 0.1807(2) 0.59025(16) 0.4895(2) 0.0436(6) Uani 1 1 d .
H7A H 0.1899 0.5866 0.5910 0.052 Uiso 1 1 calc R
N3 N 0.4548(2) 1.13367(18) 0.7807(3) 0.0682(7) Uani 1 1 d .
C1 C 0.0676(2) 0.51058(17) 0.2737(3) 0.0474(6) Uani 1 1 d .
C13 C 0.3510(2) 1.06645(17) 0.5612(3) 0.0555(7) Uani 1 1 d .
H13A H 0.3412 1.1270 0.5240 0.067 Uiso 1 1 calc R
O2 O 0.4329(3) 1.21098(16) 0.7315(3) 0.1202(10) Uani 1 1 d .
C4 C 0.1383(3) 0.33636(19) 0.3772(3) 0.0709(9) Uani 1 1 d .
H4A H 0.1627 0.2775 0.4120 0.085 Uiso 1 1 calc R
C5 C 0.1732(2) 0.41706(17) 0.4531(3) 0.0515(6) Uani 1 1 d .
C2 C 0.0323(3) 0.4302(2) 0.1992(3) 0.0662(8) Uani 1 1 d .
H2B H -0.0162 0.4348 0.1131 0.079 Uiso 1 1 calc R
C3 C 0.0674(3) 0.3444(2) 0.2500(3) 0.0806(10) Uani 1 1 d .
H3A H 0.0432 0.2906 0.1983 0.097 Uiso 1 1 calc R

loop_
_atom_site_aniso_label
_atom_site_aniso_U_11
_atom_site_aniso_U_22
_atom_site_aniso_U_33
_atom_site_aniso_U_23
_atom_site_aniso_U_13
_atom_site_aniso_U_12
Cl1 0.0792(5) 0.0572(4) 0.0607(4) -0.0046(3) -0.0159(3) 0.0040(4)
Cl2 0.0882(6) 0.0599(5) 0.0753(5) 0.0106(4) -0.0100(4) 0.0045(4)
C8 0.0532(14) 0.0354(12) 0.0313(12) 0.0003(9) 0.0015(10) 0.0064(11)
N1 0.0543(12) 0.0354(10) 0.0358(10) -0.0083(8) 0.0019(8) -0.0023(9)
N2 0.0620(13) 0.0335(10) 0.0273(9) -0.0031(8) -0.0006(8) -0.0027(9)
O1 0.1098(15) 0.0462(10) 0.0277(9) 0.0015(7) -0.0001(8) -0.0003(10)
C9 0.0404(12) 0.0340(11) 0.0349(11) 0.0022(9) 0.0061(9) 0.0032(10)
C11 0.0535(15) 0.0492(15) 0.0385(13) 0.0027(11) -0.0030(10) -0.0086(12)
C12 0.0437(14) 0.0403(13) 0.0551(15) -0.0068(11) 0.0030(11) -0.0127(11)
C10 0.0497(14) 0.0359(12) 0.0367(12) 0.0074(10) 0.0013(10) 0.0000(11)
C6 0.0470(14) 0.0381(13) 0.0420(13) -0.0060(10) 0.0125(10) -0.0062(11)
O3 0.1132(18) 0.0867(16) 0.0697(15) -0.0131(12) -0.0119(13) -0.0455(14)
C14 0.0699(17) 0.0404(13) 0.0448(14) 0.0079(11) -0.0111(12) 0.0001(13)
C7 0.0559(14) 0.0404(13) 0.0347(12) -0.0067(10) 0.0040(10) 0.0006(12)
N3 0.0674(16) 0.0538(16) 0.0830(19) -0.0093(13) -0.0013(13) -0.0241(13)
C1 0.0546(15) 0.0446(14) 0.0435(13) -0.0063(11) 0.0079(11) -0.0095(12)
C13 0.0651(17) 0.0322(13) 0.0685(18) 0.0088(12) -0.0042(13) -0.0016(13)
O2 0.139(2) 0.0436(14) 0.172(3) -0.0092(15) -0.0548(19) -0.0221(14)
C4 0.103(2) 0.0367(15) 0.074(2) 0.0001(13) 0.0129(17) -0.0120(16)
C5 0.0623(16) 0.0414(14) 0.0514(15) -0.0009(11) 0.0089(12) -0.0060(13)
C2 0.090(2) 0.0557(18) 0.0522(16) -0.0071(13) -0.0016(14) -0.0246(16)
C3 0.128(3) 0.0476(18) 0.067(2) -0.0128(15) 0.0037(19) -0.0335(19)

loop_
_atom_type_symbol
_atom_type_description
_atom_type_scat_dispersion_real
_atom_type_scat_dispersion_imag
_atom_type_scat_source
C C 0.0033 0.0016 'International Tables Vol C Tables 4.2.6.8 and 6.1.1.4'
H H 0.0000 0.0000 'International Tables Vol C Tables 4.2.6.8 and 6.1.1.4'
N N 0.0061 0.0033 'International Tables Vol C Tables 4.2.6.8 and 6.1.1.4'
O O 0.0106 0.0060 'International Tables Vol C Tables 4.2.6.8 and 6.1.1.4'
Cl Cl 0.1484 0.1585 'International Tables Vol C Tables 4.2.6.8 and 6.1.1.4'

loop_
_geom_angle_atom_site_label_1
_geom_angle_atom_site_label_2
_geom_angle_atom_site_label_3
_geom_angle
O1 C8 N2 122.8(2)
O1 C8 C9 120.0(2)
N2 C8 C9 117.19(18)
C7 N1 N2 117.23(18)
C8 N2 N1 117.57(17)
C8 N2 H2A 121.2
N1 N2 H2A 121.2
C10 C9 C14 119.1(2)
C10 C9 C8 123.57(19)
C14 C9 C8 117.28(19)
C12 C11 C10 119.0(2)
C12 C11 H11A 120.5
C10 C11 H11A 120.5
C11 C12 C13 122.2(2)
C11 C12 N3 119.2(2)
C13 C12 N3 118.6(2)
C11 C10 C9 120.2(2)
C11 C10 H10A 119.9
C9 C10 H10A 119.9
C5 C6 C1 115.6(2)
C5 C6 C7 120.1(2)
C1 C6 C7 124.3(2)
C13 C14 C9 121.0(2)
C13 C14 H14A 119.5
C9 C14 H14A 119.5
N1 C7 C6 120.6(2)
N1 C7 H7A 119.7
C6 C7 H7A 119.7
O2 N3 O3 124.0(3)
O2 N3 C12 117.9(3)
O3 N3 C12 118.1(3)
C2 C1 C6 121.6(2)
C2 C1 Cl1 116.3(2)
C6 C1 Cl1 122.07(18)
C12 C13 C14 118.4(2)
C12 C13 H13A 120.8
C14 C13 H13A 120.8
C3 C4 C5 119.2(3)
C3 C4 H4A 120.4
C5 C4 H4A 120.4
C4 C5 C6 122.6(2)
C4 C5 Cl2 117.4(2)
C6 C5 Cl2 120.02(18)
C3 C2 C1 120.8(3)
C3 C2 H2B 119.6
C1 C2 H2B 119.6
C2 C3 C4 120.3(3)
C2 C3 H3A 119.9
C4 C3 H3A 119.9

loop_
_geom_bond_atom_site_label_1
_geom_bond_atom_site_label_2
_geom_bond_distance
Cl1 C1 1.726(3)
Cl2 C5 1.733(3)
C8 O1 1.219(2)
C8 N2 1.347(3)
C8 C9 1.494(3)
N1 C7 1.264(3)
N1 N2 1.372(2)
N2 H2A 0.8600
C9 C10 1.384(3)
C9 C14 1.387(3)
C11 C12 1.365(3)
C11 C10 1.383(3)
C11 H11A 0.9300
C12 C13 1.372(3)
C12 N3 1.479(3)
C10 H10A 0.9300
C6 C5 1.395(3)
C6 C1 1.403(3)
C6 C7 1.474(3)
O3 N3 1.218(3)
C14 C13 1.373(3)
C14 H14A 0.9300
C7 H7A 0.9300
N3 O2 1.207(3)
C1 C2 1.376(3)
C13 H13A 0.9300
C4 C3 1.371(4)
C4 C5 1.385(3)
C4 H4A 0.9300
C2 C3 1.355(4)
C2 H2B 0.9300
C3 H3A 0.9300

loop_
_geom_hbond_atom_site_label_D
_geom_hbond_atom_site_label_H
_geom_hbond_atom_site_label_A
_geom_hbond_distance_DH
_geom_hbond_distance_HA
_geom_hbond_distance_DA
_geom_hbond_angle_DHA
_geom_hbond_site_symmetry_A
N2 H2A O1 0.86 2.11 2.922(2) 157.3 4_576
